data_7061252
loop_
_publ_author_name
'Motornov, Vladimir A.'
'Tabolin, Andrey A.'
'Ioffe, Sema L.'

_publ_section_title
;
 Oxidative [3+2]-annulation of nitroalkenes and azolium ylides in the
 presence of Cu(ii): efficient synthesis of [5,5]-annulated N-fused
 heterocycles
;
_journal_issue 9
_journal_name_full 'New Journal of Chemistry'
_journal_page_first 4134
_journal_page_last 4141
_journal_paper_doi 10.1039/D1NJ05332A
_journal_volume 46
_journal_year 2022
_chemical_formula_moiety 'C24 H16 Cl F N2 O'
_chemical_formula_sum 'C24 H16 Cl F N2 O'
_chemical_formula_weight 402.84
_space_group_crystal_system monoclinic
_space_group_IT_number 15
_space_group_name_Hall '-C 2yc'
_space_group_name_H-M_alt 'C 1 2/c 1'
_atom_sites_solution_hydrogens geom
_atom_sites_solution_primary direct
_atom_sites_solution_secondary difmap
_audit_creation_method SHELXL-2018/3
_audit_update_record
;
2021-09-03 deposited with the CCDC.	2022-01-26 downloaded from the CCDC.
;
_cell_angle_alpha 90
_cell_angle_beta 109.945(2)
_cell_angle_gamma 90
_cell_formula_units_Z 8
_cell_length_a 27.2572(12)
_cell_length_b 10.8688(5)
_cell_length_c 13.4118(6)
_cell_measurement_reflns_used 9890
_cell_measurement_temperature 100(2)
_cell_measurement_theta_max 34.80
_cell_measurement_theta_min 2.43
_cell_volume 3735.0(3)
_computing_cell_refinement 'SAINT (Bruker, 2019)'
_computing_data_collection '<i>APEX3</i> (Bruker, 2019)'
_computing_data_reduction 'SAINT (Bruker, 2019)'
_computing_molecular_graphics 'SHELXTL (Sheldrick, Acta Cryst., 2008, A64, 112-122)'
_computing_publication_material 'SHELXTL (Sheldrick, Acta Cryst., 2008, A64, 112-122)'
_computing_structure_refinement 'SHELXL-2018/3 (Sheldrick, 2018)'
_computing_structure_solution 'SHELXT 2014/5 (Sheldrick, 2014)'
_diffrn_ambient_temperature 100(2)
_diffrn_detector_area_resol_mean 7.31
_diffrn_measured_fraction_theta_full 1.000
_diffrn_measured_fraction_theta_max 1.000
_diffrn_measurement_device_type 'Bruker AXS D8 QUEST, Photon III detector'
_diffrn_measurement_method '\f and \w shutterless scans'
_diffrn_radiation_monochromator graphite
_diffrn_radiation_type MoK\a
_diffrn_radiation_wavelength 0.71073
_diffrn_reflns_av_R_equivalents 0.0459
_diffrn_reflns_av_unetI/netI 0.0283
_diffrn_reflns_Laue_measured_fraction_full 1.000
_diffrn_reflns_Laue_measured_fraction_max 1.000
_diffrn_reflns_limit_h_max 41
_diffrn_reflns_limit_h_min -41
_diffrn_reflns_limit_k_max 16
_diffrn_reflns_limit_k_min -16
_diffrn_reflns_limit_l_max 20
_diffrn_reflns_limit_l_min -20
_diffrn_reflns_number 54826
_diffrn_reflns_point_group_measured_fraction_full 1.000
_diffrn_reflns_point_group_measured_fraction_max 1.000
_diffrn_reflns_theta_full 25.242
_diffrn_reflns_theta_max 33.140
_diffrn_reflns_theta_min 2.035
_diffrn_source 'sealed X-Ray tube'
_diffrn_source_current 30
_diffrn_source_power 50
_diffrn_source_size '0.6 mm, fine-focus'
_exptl_absorpt_coefficient_mu 0.233
_exptl_absorpt_correction_T_max 0.7469
_exptl_absorpt_correction_T_min 0.6941
_exptl_absorpt_correction_type multi-scan
_exptl_absorpt_process_details 'SADABS 2016/2 (Krause et al., J. Appl. Cryst. 2015, 48, 3-10)'
_exptl_crystal_colour colourless
_exptl_crystal_density_diffrn 1.433
_exptl_crystal_density_method 'not measured'
_exptl_crystal_description Block
_exptl_crystal_F_000 1664
_exptl_crystal_size_max 0.510
_exptl_crystal_size_mid 0.500
_exptl_crystal_size_min 0.440
_refine_diff_density_max 0.438
_refine_diff_density_min -0.366
_refine_diff_density_rms 0.061
_refine_ls_extinction_method none
_refine_ls_goodness_of_fit_ref 1.035
_refine_ls_hydrogen_treatment constr
_refine_ls_matrix_type full
_refine_ls_number_parameters 263
_refine_ls_number_reflns 7131
_refine_ls_number_restraints 0
_refine_ls_restrained_S_all 1.035
_refine_ls_R_factor_all 0.0619
_refine_ls_R_factor_gt 0.0434
_refine_ls_shift/su_max 0.001
_refine_ls_shift/su_mean 0.000
_refine_ls_structure_factor_coef Fsqd
_refine_ls_weighting_details 'w=1/[\s^2^(Fo^2^)+(0.0433P)^2^+4.4024P] where P=(Fo^2^+2Fc^2^)/3'
_refine_ls_weighting_scheme calc
_refine_ls_wR_factor_gt 0.0995
_refine_ls_wR_factor_ref 0.1105
_reflns_Friedel_coverage 0.000
_reflns_number_gt 5652
_reflns_number_total 7131
_reflns_threshold_expression 'I > 2\s(I)'
_cod_data_source_file d1nj05332a2.cif
_cod_data_source_block VM1966
_cod_depositor_comments 'Adding full bibliography for 7061251--7061253.cif.'
_cod_original_sg_symbol_H-M 'C 2/c'
_cod_database_code 7061252
_shelx_shelxl_version_number 2018/3
_shelx_space_group_comment
;
The symmetry employed for this shelxl refinement is uniquely defined
by the following loop, which should always be used as a source of
symmetry information in preference to the above space-group names.
They are only intended as comments.
;
_shelx_estimated_absorpt_t_min 0.890
_shelx_estimated_absorpt_t_max 0.904

loop_
_space_group_symop_operation_xyz
'x, y, z'
'-x, y, -z+1/2'
'x+1/2, y+1/2, z'
'-x+1/2, y+1/2, -z+1/2'
'-x, -y, -z'
'x, -y, z-1/2'
'-x+1/2, -y+1/2, -z'
'x+1/2, -y+1/2, z-1/2'

loop_
_atom_site_label
_atom_site_type_symbol
_atom_site_fract_x
_atom_site_fract_y
_atom_site_fract_z
_atom_site_U_iso_or_equiv
_atom_site_adp_type
_atom_site_occupancy
_atom_site_site_symmetry_order
_atom_site_calc_flag
_atom_site_refinement_flags_posn
_atom_site_refinement_flags_adp
_atom_site_refinement_flags_occupancy
_atom_site_disorder_assembly
_atom_site_disorder_group
Cl1 Cl 0.50459(2) 0.84059(3) 0.41205(3) 0.02700(8) Uani 1 1 d . . . . .
C1 C 0.29831(4) 0.58652(10) 0.54925(8) 0.01434(19) Uani 1 1 d . . . . .
F1 F 0.32196(3) 0.42141(7) 0.34015(6) 0.02052(15) Uani 1 1 d . . . . .
O1 O 0.25991(3) 0.72606(8) 0.63468(7) 0.01869(17) Uani 1 1 d . . . . .
N1 N 0.21240(4) 0.47918(9) 0.53904(7) 0.01591(18) Uani 1 1 d . . . . .
N2 N 0.25712(4) 0.50526(9) 0.51390(7) 0.01418(17) Uani 1 1 d . . . . .
C2 C 0.32968(4) 0.56336(10) 0.48509(8) 0.01444(19) Uani 1 1 d . . . . .
C3 C 0.30549(4) 0.46834(11) 0.41619(8) 0.01536(19) Uani 1 1 d . . . . .
C5 C 0.21567(4) 0.35262(10) 0.40267(8) 0.01476(19) Uani 1 1 d . . . . .
C4 C 0.26018(4) 0.43210(11) 0.43317(8) 0.01475(19) Uani 1 1 d . . . . .
C6 C 0.19649(5) 0.26422(11) 0.32326(9) 0.0171(2) Uani 1 1 d . . . . .
H6 H 0.214185 0.246238 0.275008 0.020 Uiso 1 1 calc R U . . .
C7 C 0.15074(5) 0.20345(11) 0.31709(9) 0.0196(2) Uani 1 1 d . . . . .
H7 H 0.136858 0.142917 0.263783 0.024 Uiso 1 1 calc R U . . .
C8 C 0.12474(5) 0.23019(12) 0.38844(10) 0.0206(2) Uani 1 1 d . . . . .
H8 H 0.093887 0.186023 0.383195 0.025 Uiso 1 1 calc R U . . .
C9 C 0.14283(5) 0.31954(11) 0.46671(10) 0.0190(2) Uani 1 1 d . . . . .
H9 H 0.124859 0.337670 0.514444 0.023 Uiso 1 1 calc R U . . .
C10 C 0.18837(4) 0.38117(11) 0.47201(9) 0.01511(19) Uani 1 1 d . . . . .
C11 C 0.21635(5) 0.48096(12) 0.65066(9) 0.0196(2) Uani 1 1 d . . . . .
H11A H 0.191157 0.422860 0.661577 0.029 Uiso 1 1 calc R U . . .
H11B H 0.208819 0.564012 0.669969 0.029 Uiso 1 1 calc R U . . .
H11C H 0.251736 0.457183 0.695171 0.029 Uiso 1 1 calc R U . . .
C12 C 0.29992(4) 0.68615(10) 0.62281(8) 0.01454(19) Uani 1 1 d . . . . .
C13 C 0.35186(4) 0.74069(11) 0.68352(8) 0.01505(19) Uani 1 1 d . . . . .
C17 C 0.44332(5) 0.72179(13) 0.78627(10) 0.0233(2) Uani 1 1 d . . . . .
H17 H 0.473194 0.671941 0.818315 0.028 Uiso 1 1 calc R U . . .
C16 C 0.44687(5) 0.84895(14) 0.79848(10) 0.0259(3) Uani 1 1 d . . . . .
H16 H 0.479370 0.885857 0.837356 0.031 Uiso 1 1 calc R U . . .
C15 C 0.40302(5) 0.92214(12) 0.75399(10) 0.0234(2) Uani 1 1 d . . . . .
H15 H 0.405574 1.009059 0.761462 0.028 Uiso 1 1 calc R U . . .
C14 C 0.35547(5) 0.86760(11) 0.69857(9) 0.0187(2) Uani 1 1 d . . . . .
H14 H 0.325156 0.917216 0.670696 0.022 Uiso 1 1 calc R U . . .
C18 C 0.39619(5) 0.66755(12) 0.72734(9) 0.0179(2) Uani 1 1 d . . . . .
H18 H 0.394107 0.580996 0.716849 0.022 Uiso 1 1 calc R U . . .
C23 C 0.45654(4) 0.63351(12) 0.44242(9) 0.0194(2) Uani 1 1 d . . . . .
H23 H 0.484593 0.590122 0.431702 0.023 Uiso 1 1 calc R U . . .
C24 C 0.41627(4) 0.56995(11) 0.46121(9) 0.0172(2) Uani 1 1 d . . . . .
H24 H 0.417204 0.482621 0.464281 0.021 Uiso 1 1 calc R U . . .
C22 C 0.45522(4) 0.76121(12) 0.43952(9) 0.0186(2) Uani 1 1 d . . . . .
C21 C 0.41462(5) 0.82606(11) 0.45544(9) 0.0182(2) Uani 1 1 d . . . . .
H21 H 0.414632 0.913465 0.455191 0.022 Uiso 1 1 calc R U . . .
C20 C 0.37399(4) 0.76164(11) 0.47175(8) 0.0158(2) Uani 1 1 d . . . . .
H20 H 0.345568 0.805576 0.480344 0.019 Uiso 1 1 calc R U . . .
C19 C 0.37432(4) 0.63296(11) 0.47569(8) 0.01452(19) Uani 1 1 d . . . . .

loop_
_atom_site_aniso_label
_atom_site_aniso_U_11
_atom_site_aniso_U_22
_atom_site_aniso_U_33
_atom_site_aniso_U_23
_atom_site_aniso_U_13
_atom_site_aniso_U_12
Cl1 0.01869(13) 0.03045(17) 0.03524(17) 0.00699(13) 0.01358(12) -0.00261(11)
C1 0.0141(4) 0.0165(5) 0.0130(4) 0.0002(4) 0.0053(3) -0.0007(4)
F1 0.0201(3) 0.0275(4) 0.0176(3) -0.0062(3) 0.0111(3) -0.0007(3)
O1 0.0173(4) 0.0219(4) 0.0190(4) -0.0004(3) 0.0089(3) 0.0025(3)
N1 0.0149(4) 0.0205(5) 0.0148(4) -0.0015(3) 0.0082(3) -0.0029(3)
N2 0.0132(4) 0.0173(4) 0.0138(4) -0.0009(3) 0.0069(3) -0.0009(3)
C2 0.0137(4) 0.0168(5) 0.0134(4) 0.0012(4) 0.0054(3) 0.0008(4)
C3 0.0155(5) 0.0187(5) 0.0137(4) -0.0017(4) 0.0074(4) 0.0012(4)
C5 0.0150(4) 0.0151(5) 0.0140(4) 0.0011(4) 0.0048(4) 0.0009(4)
C4 0.0151(5) 0.0166(5) 0.0130(4) -0.0007(4) 0.0055(4) 0.0006(4)
C6 0.0194(5) 0.0164(5) 0.0152(4) 0.0000(4) 0.0055(4) -0.0002(4)
C7 0.0213(5) 0.0175(5) 0.0182(5) -0.0006(4) 0.0044(4) -0.0027(4)
C8 0.0180(5) 0.0199(6) 0.0238(5) 0.0004(4) 0.0069(4) -0.0043(4)
C9 0.0172(5) 0.0206(6) 0.0211(5) 0.0002(4) 0.0089(4) -0.0017(4)
C10 0.0157(5) 0.0159(5) 0.0143(4) 0.0014(4) 0.0058(4) 0.0001(4)
C11 0.0236(5) 0.0235(6) 0.0149(5) -0.0004(4) 0.0108(4) -0.0022(4)
C12 0.0157(5) 0.0162(5) 0.0124(4) 0.0021(3) 0.0057(4) 0.0005(4)
C13 0.0166(5) 0.0179(5) 0.0120(4) -0.0001(4) 0.0066(4) -0.0003(4)
C17 0.0169(5) 0.0303(7) 0.0209(5) -0.0010(5) 0.0042(4) -0.0006(5)
C16 0.0222(6) 0.0332(7) 0.0217(5) -0.0060(5) 0.0066(5) -0.0075(5)
C15 0.0292(6) 0.0216(6) 0.0215(5) -0.0059(5) 0.0112(5) -0.0063(5)
C14 0.0234(5) 0.0190(5) 0.0154(5) -0.0013(4) 0.0089(4) 0.0003(4)
C18 0.0175(5) 0.0205(5) 0.0163(5) 0.0007(4) 0.0065(4) 0.0006(4)
C23 0.0134(5) 0.0248(6) 0.0211(5) 0.0037(4) 0.0074(4) 0.0030(4)
C24 0.0154(5) 0.0184(5) 0.0184(5) 0.0026(4) 0.0064(4) 0.0028(4)
C22 0.0142(5) 0.0240(6) 0.0182(5) 0.0038(4) 0.0064(4) -0.0011(4)
C21 0.0180(5) 0.0195(5) 0.0178(5) 0.0018(4) 0.0071(4) -0.0012(4)
C20 0.0158(5) 0.0183(5) 0.0142(4) 0.0010(4) 0.0063(4) 0.0012(4)
C19 0.0129(4) 0.0193(5) 0.0116(4) 0.0009(4) 0.0045(3) -0.0001(4)

loop_
_atom_type_symbol
_atom_type_description
_atom_type_scat_dispersion_real
_atom_type_scat_dispersion_imag
_atom_type_scat_source
C C 0.0033 0.0016 'International Tables Vol C Tables 4.2.6.8 and 6.1.1.4'
H H 0.0000 0.0000 'International Tables Vol C Tables 4.2.6.8 and 6.1.1.4'
N N 0.0061 0.0033 'International Tables Vol C Tables 4.2.6.8 and 6.1.1.4'
O O 0.0106 0.0060 'International Tables Vol C Tables 4.2.6.8 and 6.1.1.4'
F F 0.0171 0.0103 'International Tables Vol C Tables 4.2.6.8 and 6.1.1.4'
Cl Cl 0.1484 0.1585 'International Tables Vol C Tables 4.2.6.8 and 6.1.1.4'

loop_
_geom_angle_atom_site_label_1
_geom_angle_atom_site_label_2
_geom_angle_atom_site_label_3
_geom_angle
_geom_angle_site_symmetry_1
_geom_angle_site_symmetry_3
_geom_angle_publ_flag
N2 C1 C2 105.35(9) . . ?
N2 C1 C12 122.83(10) . . ?
C2 C1 C12 130.86(10) . . ?
N2 N1 C10 104.70(8) . . ?
N2 N1 C11 118.50(9) . . ?
C10 N1 C11 121.36(10) . . ?
C4 N2 C1 112.45(9) . . ?
C4 N2 N1 111.46(9) . . ?
C1 N2 N1 136.09(9) . . ?
C3 C2 C1 106.59(9) . . ?
C3 C2 C19 122.79(9) . . ?
C1 C2 C19 130.00(10) . . ?
F1 C3 C4 124.21(10) . . ?
F1 C3 C2 125.35(10) . . ?
C4 C3 C2 110.37(9) . . ?
C6 C5 C10 120.66(10) . . ?
C6 C5 C4 133.93(10) . . ?
C10 C5 C4 105.40(9) . . ?
N2 C4 C3 105.24(10) . . ?
N2 C4 C5 107.61(9) . . ?
C3 C4 C5 147.15(10) . . ?
C7 C6 C5 117.88(11) . . ?
C7 C6 H6 121.1 . . ?
C5 C6 H6 121.1 . . ?
C6 C7 C8 120.90(11) . . ?
C6 C7 H7 119.6 . . ?
C8 C7 H7 119.6 . . ?
C9 C8 C7 121.90(11) . . ?
C9 C8 H8 119.0 . . ?
C7 C8 H8 119.0 . . ?
C10 C9 C8 117.07(11) . . ?
C10 C9 H9 121.5 . . ?
C8 C9 H9 121.5 . . ?
C9 C10 N1 127.70(10) . . ?
C9 C10 C5 121.54(11) . . ?
N1 C10 C5 110.70(10) . . ?
N1 C11 H11A 109.5 . . ?
N1 C11 H11B 109.5 . . ?
H11A C11 H11B 109.5 . . ?
N1 C11 H11C 109.5 . . ?
H11A C11 H11C 109.5 . . ?
H11B C11 H11C 109.5 . . ?
O1 C12 C1 121.72(10) . . ?
O1 C12 C13 120.35(10) . . ?
C1 C12 C13 117.93(9) . . ?
C14 C13 C18 119.63(11) . . ?
C14 C13 C12 118.61(10) . . ?
C18 C13 C12 121.74(11) . . ?
C18 C17 C16 120.15(12) . . ?
C18 C17 H17 119.9 . . ?
C16 C17 H17 119.9 . . ?
C15 C16 C17 120.21(12) . . ?
C15 C16 H16 119.9 . . ?
C17 C16 H16 119.9 . . ?
C14 C15 C16 119.65(12) . . ?
C14 C15 H15 120.2 . . ?
C16 C15 H15 120.2 . . ?
C15 C14 C13 120.49(12) . . ?
C15 C14 H14 119.8 . . ?
C13 C14 H14 119.8 . . ?
C17 C18 C13 119.80(12) . . ?
C17 C18 H18 120.1 . . ?
C13 C18 H18 120.1 . . ?
C22 C23 C24 119.14(11) . . ?
C22 C23 H23 120.4 . . ?
C24 C23 H23 120.4 . . ?
C23 C24 C19 120.92(11) . . ?
C23 C24 H24 119.5 . . ?
C19 C24 H24 119.5 . . ?
C21 C22 C23 121.16(11) . . ?
C21 C22 Cl1 119.68(10) . . ?
C23 C22 Cl1 119.13(9) . . ?
C22 C21 C20 119.23(11) . . ?
C22 C21 H21 120.4 . . ?
C20 C21 H21 120.4 . . ?
C21 C20 C19 120.96(11) . . ?
C21 C20 H20 119.5 . . ?
C19 C20 H20 119.5 . . ?
C20 C19 C24 118.55(10) . . ?
C20 C19 C2 121.42(10) . . ?
C24 C19 C2 119.81(10) . . ?

loop_
_geom_bond_atom_site_label_1
_geom_bond_atom_site_label_2
_geom_bond_distance
_geom_bond_site_symmetry_2
_geom_bond_publ_flag
Cl1 C22 1.7404(12) . ?
C1 N2 1.3792(14) . ?
C1 C2 1.4272(15) . ?
C1 C12 1.4555(16) . ?
F1 C3 1.3468(12) . ?
O1 C12 1.2332(13) . ?
N1 N2 1.4002(13) . ?
N1 C10 1.4037(15) . ?
N1 C11 1.4640(14) . ?
N2 C4 1.3686(14) . ?
C2 C3 1.3927(16) . ?
C2 C19 1.4742(15) . ?
C3 C4 1.3872(15) . ?
C5 C6 1.3968(16) . ?
C5 C10 1.4097(15) . ?
C5 C4 1.4306(16) . ?
C6 C7 1.3886(17) . ?
C6 H6 0.9500 . ?
C7 C8 1.4017(17) . ?
C7 H7 0.9500 . ?
C8 C9 1.3910(17) . ?
C8 H8 0.9500 . ?
C9 C10 1.3908(16) . ?
C9 H9 0.9500 . ?
C11 H11A 0.9800 . ?
C11 H11B 0.9800 . ?
C11 H11C 0.9800 . ?
C12 C13 1.4942(16) . ?
C13 C14 1.3927(17) . ?
C13 C18 1.3975(16) . ?
C17 C18 1.3891(17) . ?
C17 C16 1.391(2) . ?
C17 H17 0.9500 . ?
C16 C15 1.390(2) . ?
C16 H16 0.9500 . ?
C15 C14 1.3880(18) . ?
C15 H15 0.9500 . ?
C14 H14 0.9500 . ?
C18 H18 0.9500 . ?
C23 C22 1.3886(18) . ?
C23 C24 1.3909(16) . ?
C23 H23 0.9500 . ?
C24 C19 1.4021(15) . ?
C24 H24 0.9500 . ?
C22 C21 1.3886(17) . ?
C21 C20 1.3892(16) . ?
C21 H21 0.9500 . ?
C20 C19 1.3995(16) . ?
C20 H20 0.9500 . ?

loop_
_geom_torsion_atom_site_label_1
_geom_torsion_atom_site_label_2
_geom_torsion_atom_site_label_3
_geom_torsion_atom_site_label_4
_geom_torsion
_geom_torsion_site_symmetry_1
_geom_torsion_site_symmetry_2
_geom_torsion_site_symmetry_3
_geom_torsion_site_symmetry_4
_geom_torsion_publ_flag
C2 C1 N2 C4 0.46(12) . . . . ?
C12 C1 N2 C4 170.35(10) . . . . ?
C2 C1 N2 N1 -178.77(12) . . . . ?
C12 C1 N2 N1 -8.87(19) . . . . ?
C10 N1 N2 C4 2.38(12) . . . . ?
C11 N1 N2 C4 141.38(10) . . . . ?
C10 N1 N2 C1 -178.39(12) . . . . ?
C11 N1 N2 C1 -39.40(18) . . . . ?
N2 C1 C2 C3 -0.75(12) . . . . ?
C12 C1 C2 C3 -169.51(11) . . . . ?
N2 C1 C2 C19 170.18(11) . . . . ?
C12 C1 C2 C19 1.4(2) . . . . ?
C1 C2 C3 F1 177.86(10) . . . . ?
C19 C2 C3 F1 6.12(18) . . . . ?
C1 C2 C3 C4 0.80(13) . . . . ?
C19 C2 C3 C4 -170.93(10) . . . . ?
C1 N2 C4 C3 0.03(13) . . . . ?
N1 N2 C4 C3 179.45(9) . . . . ?
C1 N2 C4 C5 -179.69(9) . . . . ?
N1 N2 C4 C5 -0.27(12) . . . . ?
F1 C3 C4 N2 -177.62(10) . . . . ?
C2 C3 C4 N2 -0.52(13) . . . . ?
F1 C3 C4 C5 1.9(3) . . . . ?
C2 C3 C4 C5 178.98(17) . . . . ?
C6 C5 C4 N2 176.32(12) . . . . ?
C10 C5 C4 N2 -1.95(12) . . . . ?
C6 C5 C4 C3 -3.2(3) . . . . ?
C10 C5 C4 C3 178.55(17) . . . . ?
C10 C5 C6 C7 -1.81(17) . . . . ?
C4 C5 C6 C7 -179.87(12) . . . . ?
C5 C6 C7 C8 -0.02(18) . . . . ?
C6 C7 C8 C9 1.21(19) . . . . ?
C7 C8 C9 C10 -0.52(18) . . . . ?
C8 C9 C10 N1 175.81(11) . . . . ?
C8 C9 C10 C5 -1.34(17) . . . . ?
N2 N1 C10 C9 178.95(11) . . . . ?
C11 N1 C10 C9 41.43(17) . . . . ?
N2 N1 C10 C5 -3.64(12) . . . . ?
C11 N1 C10 C5 -141.17(11) . . . . ?
C6 C5 C10 C9 2.56(17) . . . . ?
C4 C5 C10 C9 -178.89(11) . . . . ?
C6 C5 C10 N1 -175.03(10) . . . . ?
C4 C5 C10 N1 3.52(13) . . . . ?
N2 C1 C12 O1 -20.99(17) . . . . ?
C2 C1 C12 O1 146.09(12) . . . . ?
N2 C1 C12 C13 159.73(10) . . . . ?
C2 C1 C12 C13 -33.20(17) . . . . ?
O1 C12 C13 C14 -39.18(15) . . . . ?
C1 C12 C13 C14 140.12(11) . . . . ?
O1 C12 C13 C18 139.22(11) . . . . ?
C1 C12 C13 C18 -41.49(14) . . . . ?
C18 C17 C16 C15 1.57(19) . . . . ?
C17 C16 C15 C14 0.92(19) . . . . ?
C16 C15 C14 C13 -2.67(18) . . . . ?
C18 C13 C14 C15 1.92(16) . . . . ?
C12 C13 C14 C15 -179.65(10) . . . . ?
C16 C17 C18 C13 -2.32(18) . . . . ?
C14 C13 C18 C17 0.58(16) . . . . ?
C12 C13 C18 C17 -177.80(10) . . . . ?
C22 C23 C24 C19 0.88(18) . . . . ?
C24 C23 C22 C21 0.26(18) . . . . ?
C24 C23 C22 Cl1 -178.08(9) . . . . ?
C23 C22 C21 C20 -1.72(18) . . . . ?
Cl1 C22 C21 C20 176.62(9) . . . . ?
C22 C21 C20 C19 2.06(17) . . . . ?
C21 C20 C19 C24 -0.95(16) . . . . ?
C21 C20 C19 C2 -175.46(10) . . . . ?
C23 C24 C19 C20 -0.54(17) . . . . ?
C23 C24 C19 C2 174.06(10) . . . . ?
C3 C2 C19 C20 127.65(12) . . . . ?
C1 C2 C19 C20 -41.99(17) . . . . ?
C3 C2 C19 C24 -46.79(16) . . . . ?
C1 C2 C19 C24 143.57(12) . . . . ?
